data_4001809
loop_
_publ_author_name
'Morris, Collin D.'
'Li, Hao'
'Jin, Hosub'
'Malliakas, Christos D.'
'Peters, John A.'
'Trikalitis, Pantelis N.'
'Freeman, Arthur J.'
'Wessels, Bruce W.'
'Kanatzidis, Mercouri G.'

_publ_section_title
;
 Cs2MIIMIV3Q8(Q = S, Se, Te): An Extensive Family of Layered
 Semiconductors with Diverse Band Gaps
;
_journal_issue 16
_journal_name_full 'Chemistry of Materials'
_journal_page_first 3344
_journal_paper_doi 10.1021/cm401817r
_journal_volume 25
_journal_year 2013
_chemical_formula_moiety 'Cd Ge3 S8, 2(Cs)'
_chemical_formula_sum 'Cd Cs2 Ge3 S8'
_chemical_formula_weight 852.47
_chemical_name_systematic
; 
 ? 
;
_space_group_IT_number 19
_symmetry_cell_setting orthorhombic
_symmetry_space_group_name_Hall 'P 2ac 2ab'
_symmetry_space_group_name_H-M 'P 21 21 21'
_atom_sites_solution_primary direct
_atom_sites_solution_secondary difmap
_audit_creation_method SHELXL-97
_cell_angle_alpha 90.00
_cell_angle_beta 90.00
_cell_angle_gamma 90.00
_cell_formula_units_Z 4
_cell_length_a 7.4192(2)
_cell_length_b 12.5099(4)
_cell_length_c 17.0843(6)
_cell_measurement_reflns_used 15480
_cell_measurement_temperature 293(2)
_cell_measurement_theta_max 32.18
_cell_measurement_theta_min 2.38
_cell_volume 1585.65(9)
_computing_cell_refinement 'STOE X-AREA'
_computing_data_collection 'STOE X-AREA'
_computing_data_reduction 'STOE X-RED'
_computing_structure_refinement 'SHELXL-97 (Sheldrick, 2008)'
_computing_structure_solution 'SHELXS-97 (Sheldrick, 2008)'
_diffrn_ambient_temperature 293(2)
_diffrn_detector_area_resol_mean 6.67
_diffrn_measured_fraction_theta_full 0.996
_diffrn_measured_fraction_theta_max 0.996
_diffrn_measurement_device_type 'STOE IPDS 2'
_diffrn_measurement_method w-scans
_diffrn_radiation_monochromator graphite
_diffrn_radiation_source 'fine-focus sealed tube'
_diffrn_radiation_type MoK\a
_diffrn_radiation_wavelength 0.71073
_diffrn_reflns_av_R_equivalents 0.0355
_diffrn_reflns_av_sigmaI/netI 0.0324
_diffrn_reflns_limit_h_max 10
_diffrn_reflns_limit_h_min -11
_diffrn_reflns_limit_k_max 18
_diffrn_reflns_limit_k_min -17
_diffrn_reflns_limit_l_max 25
_diffrn_reflns_limit_l_min -25
_diffrn_reflns_number 16808
_diffrn_reflns_theta_full 31.87
_diffrn_reflns_theta_max 31.87
_diffrn_reflns_theta_min 2.38
_exptl_absorpt_coefficient_mu 12.496
_exptl_absorpt_correction_T_max 0.6700
_exptl_absorpt_correction_T_min 0.2183
_exptl_absorpt_correction_type integration
_exptl_crystal_colour colorless
_exptl_crystal_density_diffrn 3.571
_exptl_crystal_density_method 'not measured'
_exptl_crystal_description plate
_exptl_crystal_F_000 1528
_exptl_crystal_size_max 0.1102
_exptl_crystal_size_mid 0.1049
_exptl_crystal_size_min 0.0362
_refine_diff_density_max 0.881
_refine_diff_density_min -1.111
_refine_diff_density_rms 0.193
_refine_ls_abs_structure_details 'Flack H D (1983), Acta Cryst. A39, 876-881'
_refine_ls_abs_structure_Flack 0.008(12)
_refine_ls_extinction_method none
_refine_ls_goodness_of_fit_ref 1.082
_refine_ls_matrix_type full
_refine_ls_number_parameters 127
_refine_ls_number_reflns 5426
_refine_ls_number_restraints 0
_refine_ls_restrained_S_all 1.082
_refine_ls_R_factor_all 0.0415
_refine_ls_R_factor_gt 0.0318
_refine_ls_shift/su_max 0.001
_refine_ls_shift/su_mean 0.000
_refine_ls_structure_factor_coef Fsqd
_refine_ls_weighting_details 'calc w=1/[\s^2^(Fo^2^)+(0.0126P)^2^+4.9814P] where P=(Fo^2^+2Fc^2^)/3'
_refine_ls_weighting_scheme calc
_refine_ls_wR_factor_gt 0.0529
_refine_ls_wR_factor_ref 0.0551
_reflns_number_gt 4739
_reflns_number_total 5426
_reflns_threshold_expression >2sigma(I)
_cod_data_source_file cm401817r_si_002.cif
_cod_data_source_block cs2cdge3s8
_cod_original_sg_symbol_H-M P2(1)2(1)2(1)
_cod_database_code 4001809

loop_
_symmetry_equiv_pos_as_xyz
'x, y, z'
'-x+1/2, -y, z+1/2'
'-x, y+1/2, -z+1/2'
'x+1/2, -y+1/2, -z'

loop_
_atom_site_label
_atom_site_type_symbol
_atom_site_fract_x
_atom_site_fract_y
_atom_site_fract_z
_atom_site_U_iso_or_equiv
_atom_site_adp_type
_atom_site_occupancy
_atom_site_symmetry_multiplicity
_atom_site_calc_flag
S1 S 0.4959(2) 0.88178(14) 0.77006(8) 0.0294(3) Uani 1 1 d
S2 S 1.00896(19) 0.42179(12) 0.73934(7) 0.0252(3) Uani 1 1 d
S3 S 0.26639(18) 0.62838(10) 0.84367(7) 0.0247(2) Uani 1 1 d
S4 S 0.78959(16) 0.62937(10) 0.84997(7) 0.0226(2) Uani 1 1 d
S5 S 0.9903(2) 0.61575(13) 0.46932(7) 0.0267(3) Uani 1 1 d
S6 S 1.01242(19) 0.41245(12) 0.94797(7) 0.0236(3) Uani 1 1 d
S7 S 0.7677(2) 0.88334(10) 0.94404(6) 0.0226(2) Uani 1 1 d
S8 S 0.7862(2) 0.87685(12) 0.36287(6) 0.0271(3) Uani 1 1 d
Ge1 Ge 0.52899(7) 0.97034(4) 0.15390(3) 0.01749(9) Uani 1 1 d
Ge2 Ge 0.73905(9) 0.94484(4) 0.48283(2) 0.01932(10) Uani 1 1 d
Ge3 Ge 0.73150(9) 0.95186(4) 0.82260(2) 0.01994(11) Uani 1 1 d
Cd Cd 0.47022(5) 1.00078(4) 0.65182(2) 0.02532(8) Uani 1 1 d
Cs1 Cs 0.25214(6) 0.86781(3) 0.945234(17) 0.03054(7) Uani 1 1 d
Cs2 Cs 0.76904(6) 0.69280(3) 0.65133(2) 0.03611(8) Uani 1 1 d

loop_
_atom_site_aniso_label
_atom_site_aniso_U_11
_atom_site_aniso_U_22
_atom_site_aniso_U_33
_atom_site_aniso_U_23
_atom_site_aniso_U_13
_atom_site_aniso_U_12
S1 0.0249(7) 0.0439(9) 0.0194(5) 0.0058(6) -0.0042(5) -0.0092(7)
S2 0.0211(7) 0.0354(8) 0.0192(5) -0.0077(5) 0.0032(4) -0.0054(6)
S3 0.0189(5) 0.0275(6) 0.0276(5) -0.0031(5) 0.0003(6) -0.0036(5)
S4 0.0183(6) 0.0246(5) 0.0250(5) 0.0006(5) 0.0008(5) 0.0033(5)
S5 0.0235(7) 0.0371(8) 0.0194(5) -0.0036(5) -0.0012(4) 0.0074(6)
S6 0.0211(7) 0.0306(7) 0.0190(5) 0.0035(5) -0.0019(5) -0.0037(6)
S7 0.0283(7) 0.0234(6) 0.0160(4) 0.0015(4) 0.0003(5) 0.0014(6)
S8 0.0366(8) 0.0274(6) 0.0173(5) -0.0040(4) 0.0015(5) 0.0045(6)
Ge1 0.0155(2) 0.0228(2) 0.01414(18) -0.00058(19) 0.0000(2) 0.00024(19)
Ge2 0.0200(3) 0.0245(2) 0.01347(17) 0.00010(17) -0.00011(19) 0.0002(3)
Ge3 0.0193(3) 0.0279(3) 0.01261(17) 0.00017(17) 0.00035(18) -0.0002(3)
Cd 0.01947(15) 0.0374(2) 0.01905(14) -0.00012(17) 0.00005(15) 0.00162(17)
Cs1 0.03201(18) 0.03557(17) 0.02404(12) -0.00073(12) 0.00135(14) 0.00240(19)
Cs2 0.0438(2) 0.03607(18) 0.02845(14) 0.00158(14) 0.0041(2) 0.00281(18)

loop_
_atom_type_symbol
_atom_type_description
_atom_type_scat_dispersion_real
_atom_type_scat_dispersion_imag
_atom_type_scat_source
S S 0.1246 0.1234 'International Tables Vol C Tables 4.2.6.8 and 6.1.1.4'
Ge Ge 0.1547 1.8001 'International Tables Vol C Tables 4.2.6.8 and 6.1.1.4'
Cd Cd -0.8075 1.2024 'International Tables Vol C Tables 4.2.6.8 and 6.1.1.4'
Cs Cs -0.3680 2.1192 'International Tables Vol C Tables 4.2.6.8 and 6.1.1.4'

loop_
_geom_angle_atom_site_label_1
_geom_angle_atom_site_label_2
_geom_angle_atom_site_label_3
_geom_angle
_geom_angle_site_symmetry_1
_geom_angle_site_symmetry_3
Ge3 S1 Cd 98.94(6) . .
Ge3 S1 Cs1 94.78(5) . .
Cd S1 Cs1 132.58(6) . .
Ge3 S1 Cs2 92.51(5) . .
Cd S1 Cs2 88.82(4) . .
Cs1 S1 Cs2 135.76(5) . .
Ge3 S2 Ge1 102.95(6) 3_746 4_566
Ge3 S2 Cs1 94.43(4) 3_746 3_646
Ge1 S2 Cs1 144.35(6) 4_566 3_646
Ge3 S2 Cs2 89.20(5) 3_746 3_746
Ge1 S2 Cs2 91.42(4) 4_566 3_746
Cs1 S2 Cs2 120.03(4) 3_646 3_746
Ge3 S2 Cs2 93.51(5) 3_746 .
Ge1 S2 Cs2 80.35(4) 4_566 .
Cs1 S2 Cs2 67.59(3) 3_646 .
Cs2 S2 Cs2 171.72(4) 3_746 .
Ge1 S3 Cd 105.67(5) 4_466 3_646
Ge1 S3 Cs1 117.50(5) 4_466 .
Cd S3 Cs1 123.73(5) 3_646 .
Ge1 S4 Cd 105.04(5) 4_566 3_646
Ge1 S4 Cs2 97.86(4) 4_566 .
Cd S4 Cs2 95.75(4) 3_646 .
Ge1 S4 Cs1 95.79(4) 4_566 4_567
Cd S4 Cs1 87.58(4) 3_646 4_567
Cs2 S4 Cs1 164.57(4) . 4_567
Ge2 S5 Cd 99.08(6) 4_566 4_566
Ge2 S5 Cs2 98.92(4) 4_566 .
Cd S5 Cs2 145.23(6) 4_566 .
Ge2 S5 Cs2 87.78(5) 4_566 4_566
Cd S5 Cs2 87.21(4) 4_566 4_566
Cs2 S5 Cs2 122.99(4) . 4_566
Ge2 S5 Cs1 88.46(5) 4_566 3_646
Cd S5 Cs1 79.62(4) 4_566 3_646
Cs2 S5 Cs1 71.39(3) . 3_646
Cs2 S5 Cs1 165.56(4) 4_566 3_646
Ge2 S6 Ge1 104.10(6) 3_746 4_566
Ge2 S6 Cs2 90.92(5) 3_746 3_746
Ge1 S6 Cs2 96.12(4) 4_566 3_746
Ge2 S6 Cs1 91.95(5) 3_746 4_567
Ge1 S6 Cs1 85.93(4) 4_566 4_567
Cs2 S6 Cs1 175.97(4) 3_746 4_567
Ge2 S7 Ge3 84.57(5) 2_675 .
Ge2 S7 Cs1 94.14(5) 2_675 1_655
Ge3 S7 Cs1 98.31(5) . 1_655
Ge2 S7 Cs1 131.72(4) 2_675 4_567
Ge3 S7 Cs1 142.56(5) . 4_567
Cs1 S7 Cs1 88.99(3) 1_655 4_567
Ge2 S7 Cs1 91.40(5) 2_675 .
Ge3 S7 Cs1 84.57(4) . .
Cs1 S7 Cs1 173.96(4) 1_655 .
Cs1 S7 Cs1 85.54(3) 4_567 .
Ge2 S8 Ge3 84.80(5) . 2_674
Ge2 S8 Cs2 107.47(5) . 4_566
Ge3 S8 Cs2 105.10(5) 2_674 4_566
Ge2 S8 Cs2 89.33(5) . 4_466
Ge3 S8 Cs2 97.74(5) 2_674 4_466
Cs2 S8 Cs2 152.57(4) 4_566 4_466
S3 Ge1 S4 109.91(5) 4_566 4_466
S3 Ge1 S2 112.25(5) 4_566 4_466
S4 Ge1 S2 108.17(6) 4_466 4_466
S3 Ge1 S6 115.35(5) 4_566 4_466
S4 Ge1 S6 107.59(5) 4_466 4_466
S2 Ge1 S6 103.13(5) 4_466 4_466
S3 Ge1 Cs1 103.61(4) 4_566 1_554
S4 Ge1 Cs1 54.13(4) 4_466 1_554
S2 Ge1 Cs1 144.00(4) 4_466 1_554
S6 Ge1 Cs1 62.23(4) 4_466 1_554
S3 Ge1 Cs2 94.52(4) 4_566 4_466
S4 Ge1 Cs2 52.53(4) 4_466 4_466
S2 Ge1 Cs2 68.66(4) 4_466 4_466
S6 Ge1 Cs2 149.46(4) 4_466 4_466
Cs1 Ge1 Cs2 106.354(13) 1_554 4_466
S5 Ge2 S6 116.31(5) 4_466 3_756
S5 Ge2 S8 110.25(6) 4_466 .
S6 Ge2 S8 106.65(6) 3_756 .
S5 Ge2 S7 115.37(6) 4_466 2_674
S6 Ge2 S7 110.41(6) 3_756 2_674
S8 Ge2 S7 95.54(5) . 2_674
S5 Ge2 Cs2 61.96(4) 4_466 .
S6 Ge2 Cs2 57.68(4) 3_756 .
S8 Ge2 Cs2 109.08(4) . .
S7 Ge2 Cs2 154.70(3) 2_674 .
S1 Ge3 S2 115.78(6) . 3_756
S1 Ge3 S8 117.86(7) . 2_675
S2 Ge3 S8 110.83(6) 3_756 2_675
S1 Ge3 S7 108.97(6) . .
S2 Ge3 S7 105.60(6) 3_756 .
S8 Ge3 S7 95.01(5) 2_675 .
S1 Ge3 Cs1 54.99(4) . .
S2 Ge3 Cs1 155.93(4) 3_756 .
S8 Ge3 Cs1 92.06(4) 2_675 .
S7 Ge3 Cs1 63.54(4) . .
S4 Cd S1 116.54(5) 3_656 .
S4 Cd S3 100.93(4) 3_656 3_656
S1 Cd S3 106.92(5) . 3_656
S4 Cd S5 113.80(5) 3_656 4_466
S1 Cd S5 108.09(5) . 4_466
S3 Cd S5 110.05(5) 3_656 4_466
S4 Cd Cs1 56.03(3) 3_656 2_574
S1 Cd Cs1 158.35(4) . 2_574
S3 Cd Cs1 94.68(3) 3_656 2_574
S5 Cd Cs1 64.23(4) 4_466 2_574
S4 Cd Cs2 159.75(3) 3_656 .
S1 Cd Cs2 56.70(4) . .
S3 Cd Cs2 99.33(3) 3_656 .
S5 Cd Cs2 58.05(4) 4_466 .
Cs1 Cd Cs2 122.002(12) 2_574 .
S4 Cd Cs2 50.50(3) 3_656 3_656
S1 Cd Cs2 75.26(4) . 3_656
S3 Cd Cs2 86.85(3) 3_656 3_656
S5 Cd Cs2 160.13(4) 4_466 3_656
Cs1 Cd Cs2 105.218(12) 2_574 3_656
Cs2 Cd Cs2 131.386(10) . 3_656
S3 Cs1 S1 66.37(4) . .
S3 Cs1 S4 120.38(3) . 4_467
S1 Cs1 S4 144.16(3) . 4_467
S3 Cs1 S7 94.26(3) . 1_455
S1 Cs1 S7 120.54(3) . 1_455
S4 Cs1 S7 94.83(3) 4_467 1_455
S3 Cs1 S7 61.10(3) . 4_467
S1 Cs1 S7 117.85(4) . 4_467
S4 Cs1 S7 59.48(3) 4_467 4_467
S7 Cs1 S7 94.63(3) 1_455 4_467
S3 Cs1 S2 75.58(3) . 3_656
S1 Cs1 S2 62.64(3) . 3_656
S4 Cs1 S2 150.99(3) 4_467 3_656
S7 Cs1 S2 58.09(3) 1_455 3_656
S7 Cs1 S2 127.02(3) 4_467 3_656
S3 Cs1 S6 147.74(3) . 4_467
S1 Cs1 S6 96.38(3) . 4_467
S4 Cs1 S6 58.47(3) 4_467 4_467
S7 Cs1 S6 117.92(3) 1_455 4_467
S7 Cs1 S6 110.71(3) 4_467 4_467
S2 Cs1 S6 122.08(3) 3_656 4_467
S3 Cs1 S7 90.61(3) . .
S1 Cs1 S7 58.47(3) . .
S4 Cs1 S7 85.74(3) 4_467 .
S7 Cs1 S7 173.96(4) 1_455 .
S7 Cs1 S7 90.84(3) 4_467 .
S2 Cs1 S7 120.05(3) 3_656 .
S6 Cs1 S7 57.43(3) 4_467 .
S3 Cs1 S5 153.64(3) . 3_656
S1 Cs1 S5 121.49(4) . 3_656
S4 Cs1 S5 69.69(3) 4_467 3_656
S7 Cs1 S5 59.66(3) 1_455 3_656
S7 Cs1 S5 120.42(3) 4_467 3_656
S2 Cs1 S5 86.16(3) 3_656 3_656
S6 Cs1 S5 58.58(3) 4_467 3_656
S7 Cs1 S5 115.18(3) . 3_656
S3 Cs1 Cd 140.03(2) . 2_575
S1 Cs1 Cd 153.58(3) . 2_575
S4 Cs1 Cd 36.39(2) 4_467 2_575
S7 Cs1 Cd 66.059(19) 1_455 2_575
S7 Cs1 Cd 85.12(2) 4_467 2_575
S2 Cs1 Cd 115.40(2) 3_656 2_575
S6 Cs1 Cd 61.26(2) 4_467 2_575
S7 Cs1 Cd 111.984(19) . 2_575
S5 Cs1 Cd 36.15(2) 3_656 2_575
S3 Cs1 Ge3 86.65(2) . .
S1 Cs1 Ge3 30.23(2) . .
S4 Cs1 Ge3 114.94(2) 4_467 .
S7 Cs1 Ge3 144.85(2) 1_455 .
S7 Cs1 Ge3 116.01(3) 4_467 .
S2 Cs1 Ge3 88.47(2) 3_656 .
S6 Cs1 Ge3 68.62(2) 4_467 .
S7 Cs1 Ge3 31.896(18) . .
S5 Cs1 Ge3 112.07(2) 3_656 .
Cd Cs1 Ge3 129.814(13) 2_575 .
S3 Cs1 Ge1 131.09(3) . 1_556
S1 Cs1 Ge1 116.49(3) . 1_556
S4 Cs1 Ge1 30.08(2) 4_467 1_556
S7 Cs1 Ge1 117.68(2) 1_455 1_556
S7 Cs1 Ge1 79.24(2) 4_467 1_556
S2 Cs1 Ge1 152.30(3) 3_656 1_556
S6 Cs1 Ge1 31.84(2) 4_467 1_556
S7 Cs1 Ge1 60.877(18) . 1_556
S5 Cs1 Ge1 70.80(2) 3_656 1_556
Cd Cs1 Ge1 51.669(9) 2_575 1_556
Ge3 Cs1 Ge1 86.298(13) . 1_556
S4 Cs2 S6 127.59(3) . 3_756
S4 Cs2 S5 138.58(3) . .
S6 Cs2 S5 66.33(3) 3_756 .
S4 Cs2 S8 93.02(3) . 4_466
S6 Cs2 S8 125.70(3) 3_756 4_466
S5 Cs2 S8 108.56(3) . 4_466
S4 Cs2 S1 68.75(3) . .
S6 Cs2 S1 90.98(3) 3_756 .
S5 Cs2 S1 151.55(4) . .
S8 Cs2 S1 69.95(3) 4_466 .
S4 Cs2 S5 134.36(3) . 4_466
S6 Cs2 S5 60.47(3) 3_756 4_466
S5 Cs2 S5 87.06(3) . 4_466
S8 Cs2 S5 65.34(3) 4_466 4_466
S1 Cs2 S5 66.16(3) . 4_466
S4 Cs2 S2 70.97(3) . 3_756
S6 Cs2 S2 57.48(3) 3_756 3_756
S5 Cs2 S2 115.07(3) . 3_756
S8 Cs2 S2 129.12(3) 4_466 3_756
S1 Cs2 S2 59.20(3) . 3_756
S5 Cs2 S2 91.58(3) 4_466 3_756
S4 Cs2 S8 88.11(3) . 4_566
S6 Cs2 S8 72.69(3) 3_756 4_566
S5 Cs2 S8 56.69(3) . 4_566
S8 Cs2 S8 152.57(4) 4_466 4_566
S1 Cs2 S8 134.83(3) . 4_566
S5 Cs2 S8 129.76(3) 4_466 4_566
S2 Cs2 S8 76.98(3) 3_756 4_566
S4 Cs2 S2 55.81(3) . .
S6 Cs2 S2 127.17(3) 3_756 .
S5 Cs2 S2 84.20(3) . .
S8 Cs2 S2 104.43(3) 4_466 .
S1 Cs2 S2 124.11(3) . .
S5 Cs2 S2 163.56(3) 4_466 .
S2 Cs2 S2 104.734(10) 3_756 .
S8 Cs2 S2 54.49(3) 4_566 .
S4 Cs2 Ge2 145.59(2) . .
S6 Cs2 Ge2 31.40(2) 3_756 .
S5 Cs2 Ge2 69.15(3) . .
S8 Cs2 Ge2 94.55(2) 4_466 .
S1 Cs2 Ge2 82.53(2) . .
S5 Cs2 Ge2 30.26(2) 4_466 .
S2 Cs2 Ge2 78.31(2) 3_756 .
S8 Cs2 Ge2 99.92(2) 4_566 .
S2 Cs2 Ge2 151.21(2) . .
S4 Cs2 Ge1 29.61(2) . 4_566
S6 Cs2 Ge1 121.09(3) 3_756 4_566
S5 Cs2 Ge1 109.17(3) . 4_566
S8 Cs2 Ge1 111.66(2) 4_466 4_566
S1 Cs2 Ge1 97.04(2) . 4_566
S5 Cs2 Ge1 163.13(2) 4_466 4_566
S2 Cs2 Ge1 77.61(2) 3_756 4_566
S8 Cs2 Ge1 60.81(2) 4_566 4_566
S2 Cs2 Ge1 30.987(19) . 4_566
Ge2 Cs2 Ge1 152.046(15) . 4_566
S4 Cs2 Cs1 99.00(2) . 3_646
S6 Cs2 Cs1 122.94(2) 3_756 3_646
S5 Cs2 Cs1 56.69(3) . 3_646
S8 Cs2 Cs1 73.87(2) 4_466 3_646
S1 Cs2 Cs1 140.78(3) . 3_646
S5 Cs2 Cs1 111.26(2) 4_466 3_646
S2 Cs2 Cs1 154.07(3) 3_756 3_646
S8 Cs2 Cs1 78.87(2) 4_566 3_646
S2 Cs2 Cs1 52.386(19) . 3_646
Ge2 Cs2 Cs1 115.346(11) . 3_646
Ge1 Cs2 Cs1 82.472(11) 4_566 3_646

loop_
_geom_bond_atom_site_label_1
_geom_bond_atom_site_label_2
_geom_bond_distance
_geom_bond_site_symmetry_2
S1 Ge3 2.1518(16) .
S1 Cd 2.5165(15) .
S1 Cs1 3.5011(14) .
S1 Cs2 3.7163(17) .
S2 Ge3 2.2292(15) 3_746
S2 Ge1 2.2738(14) 4_566
S2 Cs1 3.7619(14) 3_646
S2 Cs2 3.7959(16) 3_746
S2 Cs2 4.1138(16) .
S3 Ge1 2.1515(14) 4_466
S3 Cd 2.5245(14) 3_646
S3 Cs1 3.4631(13) .
S4 Ge1 2.1714(13) 4_566
S4 Cd 2.5109(13) 3_646
S4 Cs2 3.4885(13) .
S4 Cs1 3.5100(13) 4_567
S5 Ge2 2.1558(15) 4_566
S5 Cd 2.5359(15) 4_566
S5 Cs2 3.6461(14) .
S5 Cs2 3.7762(16) 4_566
S5 Cs1 3.8714(17) 3_646
S6 Ge2 2.2275(14) 3_746
S6 Ge1 2.2791(14) 4_566
S6 Cs2 3.6135(15) 3_746
S6 Cs1 3.8229(15) 4_567
S7 Ge2 2.2499(14) 2_675
S7 Ge3 2.2607(12) .
S7 Cs1 3.5991(17) 1_655
S7 Cs1 3.6693(12) 4_567
S7 Cs1 3.8304(17) .
S8 Ge2 2.2464(12) .
S8 Ge3 2.2543(16) 2_674
S8 Cs2 3.6947(16) 4_566
S8 Cs2 3.9420(17) 4_466
Ge1 S3 2.1515(14) 4_566
Ge1 S4 2.1713(13) 4_466
Ge1 S2 2.2738(14) 4_466
Ge1 S6 2.2791(14) 4_466
Ge1 Cs1 4.3096(6) 1_554
Ge1 Cs2 4.3539(7) 4_466
Ge2 S5 2.1558(15) 4_466
Ge2 S6 2.2275(14) 3_756
Ge2 S7 2.2499(14) 2_674
Ge2 Cs2 4.2753(6) .
Ge3 S2 2.2292(15) 3_756
Ge3 S8 2.2543(16) 2_675
Ge3 Cs1 4.2595(7) .
Cd S4 2.5108(13) 3_656
Cd S3 2.5244(14) 3_656
Cd S5 2.5360(15) 4_466
Cd Cs1 4.2285(5) 2_574
Cd Cs2 4.4452(6) .
Cd Cs2 4.4979(5) 3_656
Cs1 S4 3.5100(13) 4_467
Cs1 S7 3.5991(17) 1_455
Cs1 S7 3.6692(12) 4_467
Cs1 S2 3.7618(14) 3_656
Cs1 S6 3.8230(15) 4_467
Cs1 S5 3.8715(17) 3_656
Cs1 Cd 4.2286(5) 2_575
Cs1 Ge1 4.3096(6) 1_556
Cs2 S6 3.6135(15) 3_756
Cs2 S8 3.6947(16) 4_466
Cs2 S5 3.7763(16) 4_466
Cs2 S2 3.7959(16) 3_756
Cs2 S8 3.9421(17) 4_566
Cs2 Ge1 4.3540(7) 4_566
Cs2 Cs1 4.3903(5) 3_646
